data_7243565
loop_
_publ_author_name
'Qiu, Qi-Ming'
'Sun, Ke-Ning'
'Yang, Guo-Yu'

_publ_section_title
;
 Five new rubidium borates with 0D clusters, 1D chains, 2D layers and 3D
 frameworks
;
_journal_issue 40
_journal_name_full CrystEngComm
_journal_page_first 7081
_journal_page_last 7089
_journal_paper_doi 10.1039/D1CE00944C
_journal_volume 23
_journal_year 2021
_chemical_formula_sum 'B12 H3 Na2 O21 Rb'
_chemical_formula_weight 600.19
_space_group_crystal_system cubic
_space_group_IT_number 205
_space_group_name_Hall '-P 2ac 2ab 3'
_space_group_name_H-M_alt 'P a -3'
_audit_creation_method SHELXL-2018/3
_audit_update_record
;
2021-06-02 deposited with the CCDC.	2021-09-01 downloaded from the CCDC.
;
_cell_angle_alpha 90
_cell_angle_beta 90
_cell_angle_gamma 90
_cell_formula_units_Z 4
_cell_length_a 12.3596(11)
_cell_length_b 12.3596(11)
_cell_length_c 12.3596(11)
_cell_measurement_reflns_used 5140
_cell_measurement_temperature 296(2)
_cell_measurement_theta_max 27.85
_cell_measurement_theta_min 2.85
_cell_volume 1888.0(3)
_computing_cell_refinement 'Bruker SAINT'
_computing_data_collection 'Bruker APEX2'
_computing_data_reduction 'Bruker SAINT'
_computing_molecular_graphics 'Bruker SHELXTL'
_computing_publication_material 'Bruker SHELXTL'
_computing_structure_refinement 'SHELXL-2018/3 (Sheldrick, 2018)'
_computing_structure_solution 'SHELXL-2018/3 (Sheldrick, 2018)'
_diffrn_ambient_temperature 296(2)
_diffrn_measured_fraction_theta_full 0.995
_diffrn_measured_fraction_theta_max 0.997
_diffrn_measurement_device_type 'CCD area detector'
_diffrn_measurement_method 'phi and omega scans'
_diffrn_radiation_type MoK\a
_diffrn_radiation_wavelength 0.71073
_diffrn_reflns_av_R_equivalents 0.0544
_diffrn_reflns_av_unetI/netI 0.0173
_diffrn_reflns_Laue_measured_fraction_full 0.995
_diffrn_reflns_Laue_measured_fraction_max 0.997
_diffrn_reflns_limit_h_max 17
_diffrn_reflns_limit_h_min -17
_diffrn_reflns_limit_k_max 17
_diffrn_reflns_limit_k_min -17
_diffrn_reflns_limit_l_max 17
_diffrn_reflns_limit_l_min -17
_diffrn_reflns_number 24211
_diffrn_reflns_point_group_measured_fraction_full 0.995
_diffrn_reflns_point_group_measured_fraction_max 0.997
_diffrn_reflns_theta_full 25.242
_diffrn_reflns_theta_max 30.413
_diffrn_reflns_theta_min 3.686
_diffrn_source 'fine-focus sealed tube'
_exptl_absorpt_coefficient_mu 2.774
_exptl_absorpt_correction_type multi-scan
_exptl_absorpt_process_details sadabs
_exptl_crystal_colour colorless
_exptl_crystal_density_diffrn 2.111
_exptl_crystal_description block
_exptl_crystal_F_000 1160
_exptl_crystal_size_max 0.050
_exptl_crystal_size_mid 0.050
_exptl_crystal_size_min 0.050
_exptl_transmission_factor_max 0.7461
_exptl_transmission_factor_min 0.6611
_refine_diff_density_max 0.660
_refine_diff_density_min -0.838
_refine_diff_density_rms 0.127
_refine_ls_extinction_method none
_refine_ls_goodness_of_fit_ref 1.121
_refine_ls_hydrogen_treatment undef
_refine_ls_matrix_type full
_refine_ls_number_parameters 72
_refine_ls_number_reflns 960
_refine_ls_number_restraints 12
_refine_ls_restrained_S_all 1.124
_refine_ls_R_factor_all 0.0431
_refine_ls_R_factor_gt 0.0339
_refine_ls_shift/su_max 0.000
_refine_ls_shift/su_mean 0.000
_refine_ls_structure_factor_coef Fsqd
_refine_ls_weighting_details 'w=1/[\s^2^(Fo^2^)+(0.0622P)^2^+0.7732P] where P=(Fo^2^+2Fc^2^)/3'
_refine_ls_weighting_scheme calc
_refine_ls_wR_factor_gt 0.0930
_refine_ls_wR_factor_ref 0.1006
_reflns_Friedel_coverage 0.000
_reflns_number_gt 813
_reflns_number_total 960
_reflns_threshold_expression 'I > 2\s(I)'
_cod_data_source_file d1ce00944c2.cif
_cod_data_source_block 1_a_CCDC1
_cod_depositor_comments 'Adding full bibliography for 7243561--7243565.cif.'
_cod_original_cell_volume 1888.0(5)
_cod_database_code 7243565
_shelx_shelxl_version_number 2018/3
_shelx_space_group_comment
;
The symmetry employed for this shelxl refinement is uniquely defined
by the following loop, which should always be used as a source of
symmetry information in preference to the above space-group names.
They are only intended as comments.
;
_shelx_estimated_absorpt_t_min 0.874
_shelx_estimated_absorpt_t_max 0.874

loop_
_space_group_symop_operation_xyz
'x, y, z'
'-x+1/2, -y, z+1/2'
'x+1/2, -y+1/2, -z'
'-x, y+1/2, -z+1/2'
'z, x, y'
'-z+1/2, -x, y+1/2'
'z+1/2, -x+1/2, -y'
'-z, x+1/2, -y+1/2'
'y, z, x'
'y+1/2, -z+1/2, -x'
'-y, z+1/2, -x+1/2'
'-y+1/2, -z, x+1/2'
'-x, -y, -z'
'x-1/2, y, -z-1/2'
'-x-1/2, y-1/2, z'
'x, -y-1/2, z-1/2'
'-z, -x, -y'
'z-1/2, x, -y-1/2'
'-z-1/2, x-1/2, y'
'z, -x-1/2, y-1/2'
'-y, -z, -x'
'-y-1/2, z-1/2, x'
'y, -z-1/2, x-1/2'
'y-1/2, z, -x-1/2'

loop_
_atom_site_label
_atom_site_type_symbol
_atom_site_fract_x
_atom_site_fract_y
_atom_site_fract_z
_atom_site_U_iso_or_equiv
_atom_site_adp_type
_atom_site_occupancy
_atom_site_site_symmetry_order
_atom_site_calc_flag
_atom_site_refinement_flags_posn
_atom_site_refinement_flags_adp
_atom_site_refinement_flags_occupancy
_atom_site_disorder_assembly
_atom_site_disorder_group
O1 O 0.29916(10) 0.52592(9) 0.29347(9) 0.0113(3) Uani 1 1 d . . . . .
O2 O 0.17547(9) 0.55556(9) 0.14747(10) 0.0121(3) Uani 1 1 d . . . . .
O3 O 0.19325(10) 0.38411(9) 0.23568(10) 0.0120(3) Uani 1 1 d . . . . .
O4 O 0.30581(8) 0.69419(8) 0.19419(8) 0.0057(4) Uani 1 3 d S T P . .
B1 B 0.22076(15) 0.48997(13) 0.22284(15) 0.0084(3) Uani 1 1 d . . . . .
B2 B 0.32974(13) 0.63939(13) 0.30270(13) 0.0066(3) Uani 1 1 d . . . . .
O5 O 0.4491(18) 0.941(2) 0.4492(15) 0.038(5) Uani 0.0833 1 d . U P . .
Rb Rb 0.500000 0.500000 0.500000 0.02394(18) Uani 1 6 d S T P . .
Na Na 0.65791(5) 0.65791(5) 0.65791(5) 0.0137(3) Uani 1 3 d S T P . .
O5A O 0.370(3) 1.0027(17) 0.484(2) 0.044(6) Uani 0.0833 1 d . U P . .

loop_
_atom_site_aniso_label
_atom_site_aniso_U_11
_atom_site_aniso_U_22
_atom_site_aniso_U_33
_atom_site_aniso_U_23
_atom_site_aniso_U_13
_atom_site_aniso_U_12
O1 0.0157(6) 0.0055(5) 0.0127(6) 0.0017(4) -0.0053(4) -0.0024(4)
O2 0.0131(6) 0.0071(5) 0.0159(6) 0.0022(4) -0.0062(4) -0.0034(4)
O3 0.0162(6) 0.0051(5) 0.0146(6) 0.0004(4) -0.0039(4) -0.0023(4)
O4 0.0057(4) 0.0057(4) 0.0057(4) 0.0007(4) -0.0007(4) -0.0007(4)
B1 0.0094(7) 0.0062(7) 0.0095(8) -0.0002(6) 0.0005(6) -0.0002(6)
B2 0.0072(7) 0.0061(7) 0.0064(7) 0.0012(5) -0.0008(6) -0.0004(5)
O5 0.042(9) 0.057(9) 0.015(6) -0.006(7) -0.012(6) 0.003(7)
Rb 0.02394(18) 0.02394(18) 0.02394(18) 0.00803(11) 0.00803(11) 0.00803(11)
Na 0.0137(3) 0.0137(3) 0.0137(3) 0.0001(3) 0.0001(3) 0.0001(3)
O5A 0.039(9) 0.048(10) 0.046(9) 0.021(7) -0.002(7) 0.007(7)

loop_
_atom_type_symbol
_atom_type_description
_atom_type_scat_dispersion_real
_atom_type_scat_dispersion_imag
_atom_type_scat_source
B B 0.0013 0.0007 'International Tables Vol C Tables 4.2.6.8 and 6.1.1.4'
H H 0.0000 0.0000 'International Tables Vol C Tables 4.2.6.8 and 6.1.1.4'
Na Na 0.0362 0.0249 'International Tables Vol C Tables 4.2.6.8 and 6.1.1.4'
O O 0.0106 0.0060 'International Tables Vol C Tables 4.2.6.8 and 6.1.1.4'
Rb Rb -0.9393 2.9676 'International Tables Vol C Tables 4.2.6.8 and 6.1.1.4'

loop_
_geom_angle_atom_site_label_1
_geom_angle_atom_site_label_2
_geom_angle_atom_site_label_3
_geom_angle
_geom_angle_site_symmetry_1
_geom_angle_site_symmetry_3
_geom_angle_publ_flag
B1 O1 B2 122.85(13) . . ?
B1 O1 Na 90.51(10) . 13_666 ?
B2 O1 Na 146.20(10) . 13_666 ?
B1 O1 Rb 155.76(10) . . ?
B2 O1 Rb 81.38(8) . . ?
Na O1 Rb 65.45(4) 13_666 . ?
B1 O2 B2 123.81(13) . 6_564 ?
B1 O2 Rb 126.58(9) . 2_564 ?
B2 O2 Rb 109.05(9) 6_564 2_564 ?
B1 O3 B2 135.68(14) . 24_556 ?
B1 O3 Na 94.77(10) . 13_666 ?
B2 O3 Na 121.60(9) 24_556 13_666 ?
B2 O4 B2 118.11(4) . 6_564 ?
B2 O4 B2 118.10(4) . 11_655 ?
B2 O4 B2 118.11(4) 6_564 11_655 ?
O2 B1 O3 123.49(15) . . ?
O2 B1 O1 122.20(14) . . ?
O3 B1 O1 114.31(16) . . ?
O2 B1 Na 167.95(12) . 13_666 ?
O3 B1 Na 56.09(9) . 13_666 ?
O1 B1 Na 59.85(9) . 13_666 ?
O2 B2 O3 112.63(13) 11_655 19_665 ?
O2 B2 O1 109.59(13) 11_655 . ?
O3 B2 O1 110.55(12) 19_665 . ?
O2 B2 O4 108.79(11) 11_655 . ?
O3 B2 O4 107.25(13) 19_665 . ?
O1 B2 O4 107.88(12) . . ?
O2 B2 Rb 48.96(7) 11_655 . ?
O3 B2 Rb 94.27(8) 19_665 . ?
O1 B2 Rb 75.39(8) . . ?
O4 B2 Rb 154.76(10) . . ?
O5A O5 O5A 111(2) 22_765 . ?
O5A O5 O5A 109(2) 22_765 8_656 ?
O5A O5 O5A 134(2) . 8_656 ?
O5A O5 O5 60(2) 22_765 22_765 ?
O5A O5 O5 134(2) . 22_765 ?
O5A O5 O5 55.8(13) 8_656 22_765 ?
O5A O5 O5 61(2) 22_765 20_575 ?
O5A O5 O5 56.4(13) . 20_575 ?
O5A O5 O5 133.2(18) 8_656 20_575 ?
O5 O5 O5 86(2) 22_765 20_575 ?
O2 Rb O2 180.0 23_566 11_655 ?
O2 Rb O2 115.928(15) 23_566 19_665 ?
O2 Rb O2 64.072(15) 11_655 19_665 ?
O2 Rb O2 64.072(15) 23_566 7_556 ?
O2 Rb O2 115.928(15) 11_655 7_556 ?
O2 Rb O2 180.0 19_665 7_556 ?
O2 Rb O2 115.928(15) 23_566 14_656 ?
O2 Rb O2 64.072(15) 11_655 14_656 ?
O2 Rb O2 115.928(15) 19_665 14_656 ?
O2 Rb O2 64.072(15) 7_556 14_656 ?
O2 Rb O2 64.072(15) 23_566 2_565 ?
O2 Rb O2 115.928(15) 11_655 2_565 ?
O2 Rb O2 64.072(15) 19_665 2_565 ?
O2 Rb O2 115.928(15) 7_556 2_565 ?
O2 Rb O2 180.0 14_656 2_565 ?
O2 Rb Na 101.80(2) 23_566 13_666 ?
O2 Rb Na 78.20(2) 11_655 13_666 ?
O2 Rb Na 101.80(2) 19_665 13_666 ?
O2 Rb Na 78.20(2) 7_556 13_666 ?
O2 Rb Na 101.80(2) 14_656 13_666 ?
O2 Rb Na 78.20(2) 2_565 13_666 ?
O2 Rb Na 78.20(2) 23_566 . ?
O2 Rb Na 101.80(2) 11_655 . ?
O2 Rb Na 78.20(2) 19_665 . ?
O2 Rb Na 101.80(2) 7_556 . ?
O2 Rb Na 78.20(2) 14_656 . ?
O2 Rb Na 101.80(2) 2_565 . ?
Na Rb Na 180.0 13_666 . ?
O2 Rb O1 92.81(3) 23_566 9 ?
O2 Rb O1 87.19(3) 11_655 9 ?
O2 Rb O1 138.66(3) 19_665 9 ?
O2 Rb O1 41.34(3) 7_556 9 ?
O2 Rb O1 70.57(3) 14_656 9 ?
O2 Rb O1 109.43(3) 2_565 9 ?
Na Rb O1 40.412(19) 13_666 9 ?
Na Rb O1 139.588(19) . 9 ?
O2 Rb O1 109.43(3) 23_566 17_666 ?
O2 Rb O1 70.57(3) 11_655 17_666 ?
O2 Rb O1 87.19(3) 19_665 17_666 ?
O2 Rb O1 92.81(3) 7_556 17_666 ?
O2 Rb O1 41.34(3) 14_656 17_666 ?
O2 Rb O1 138.66(3) 2_565 17_666 ?
Na Rb O1 139.588(19) 13_666 17_666 ?
Na Rb O1 40.412(19) . 17_666 ?
O1 Rb O1 111.69(3) 9 17_666 ?
O2 Rb O1 70.57(3) 23_566 5 ?
O2 Rb O1 109.43(3) 11_655 5 ?
O2 Rb O1 92.81(3) 19_665 5 ?
O2 Rb O1 87.19(3) 7_556 5 ?
O2 Rb O1 138.66(3) 14_656 5 ?
O2 Rb O1 41.34(3) 2_565 5 ?
Na Rb O1 40.412(19) 13_666 5 ?
Na Rb O1 139.588(19) . 5 ?
O1 Rb O1 68.31(3) 9 5 ?
O1 Rb O1 180.0 17_666 5 ?
O2 Rb O1 41.34(3) 23_566 13_666 ?
O2 Rb O1 138.66(3) 11_655 13_666 ?
O2 Rb O1 109.43(3) 19_665 13_666 ?
O2 Rb O1 70.57(3) 7_556 13_666 ?
O2 Rb O1 87.19(3) 14_656 13_666 ?
O2 Rb O1 92.81(3) 2_565 13_666 ?
Na Rb O1 139.588(19) 13_666 13_666 ?
Na Rb O1 40.412(19) . 13_666 ?
O1 Rb O1 111.69(3) 9 13_666 ?
O1 Rb O1 68.31(3) 17_666 13_666 ?
O1 Rb O1 111.69(3) 5 13_666 ?
O3 Na O3 81.66(5) 21_666 17_666 ?
O3 Na O3 81.66(5) 21_666 13_666 ?
O3 Na O3 81.66(5) 17_666 13_666 ?
O3 Na O1 112.71(4) 21_666 13_666 ?
O3 Na O1 132.74(5) 17_666 13_666 ?
O3 Na O1 58.19(4) 13_666 13_666 ?
O3 Na O1 58.19(4) 21_666 21_666 ?
O3 Na O1 112.71(4) 17_666 21_666 ?
O3 Na O1 132.74(5) 13_666 21_666 ?
O1 Na O1 112.83(3) 13_666 21_666 ?
O3 Na O1 132.74(5) 21_666 17_666 ?
O3 Na O1 58.19(4) 17_666 17_666 ?
O3 Na O1 112.71(4) 13_666 17_666 ?
O1 Na O1 112.83(3) 13_666 17_666 ?
O1 Na O1 112.83(3) 21_666 17_666 ?
O3 Na B1 29.13(4) 21_666 21_666 ?
O3 Na B1 94.18(5) 17_666 21_666 ?
O3 Na B1 109.48(6) 13_666 21_666 ?
O1 Na B1 120.61(5) 13_666 21_666 ?
O1 Na B1 29.64(5) 21_666 21_666 ?
O1 Na B1 123.69(5) 17_666 21_666 ?
O3 Na B1 109.48(6) 21_666 17_666 ?
O3 Na B1 29.13(4) 17_666 17_666 ?
O3 Na B1 94.18(5) 13_666 17_666 ?
O1 Na B1 123.69(5) 13_666 17_666 ?
O1 Na B1 120.61(5) 21_666 17_666 ?
O1 Na B1 29.64(5) 17_666 17_666 ?
B1 Na B1 114.55(3) 21_666 17_666 ?
O3 Na B1 94.18(5) 21_666 13_666 ?
O3 Na B1 109.48(6) 17_666 13_666 ?
O3 Na B1 29.13(4) 13_666 13_666 ?
O1 Na B1 29.64(5) 13_666 13_666 ?
O1 Na B1 123.69(5) 21_666 13_666 ?
O1 Na B1 120.61(5) 17_666 13_666 ?
B1 Na B1 114.55(3) 21_666 13_666 ?
B1 Na B1 114.55(3) 17_666 13_666 ?
O3 Na Rb 130.98(4) 21_666 . ?
O3 Na Rb 130.98(4) 17_666 . ?
O3 Na Rb 130.98(4) 13_666 . ?
O1 Na Rb 74.14(4) 13_666 . ?
O1 Na Rb 74.14(4) 21_666 . ?
O1 Na Rb 74.14(4) 17_666 . ?
B1 Na Rb 103.74(4) 21_666 . ?
B1 Na Rb 103.74(4) 17_666 . ?
B1 Na Rb 103.74(4) 13_666 . ?
O5 O5A O5 64(2) 20_575 . ?
O5 O5A O5 63(2) 20_575 10_466 ?
O5 O5A O5 89(3) . 10_466 ?

loop_
_geom_bond_atom_site_label_1
_geom_bond_atom_site_label_2
_geom_bond_distance
_geom_bond_site_symmetry_2
_geom_bond_publ_flag
O1 B1 1.378(2) . ?
O1 B2 1.4571(19) . ?
O1 Na 2.4093(12) 13_666 ?
O1 Rb 3.5750(12) . ?
O2 B1 1.356(2) . ?
O2 B2 1.4466(19) 6_564 ?
O2 Rb 2.9149(11) 2_564 ?
O3 B1 1.361(2) . ?
O3 B2 1.452(2) 24_556 ?
O3 Na 2.3203(14) 13_666 ?
O4 B2 1.5313(16) . ?
O4 B2 1.5314(16) 6_564 ?
O4 B2 1.5314(16) 11_655 ?
B1 Na 2.7860(19) 13_666 ?
B2 Rb 3.6527(17) . ?
O5 O5A 1.27(3) 22_765 ?
O5 O5A 1.32(3) . ?
O5 O5A 1.34(3) 8_656 ?
O5 O5 1.37(4) 22_765 ?
O5 O5 1.37(4) 20_575 ?
Rb Na 3.3804(12) 13_666 ?
Rb Na 3.3804(12) . ?

loop_
_geom_torsion_atom_site_label_1
_geom_torsion_atom_site_label_2
_geom_torsion_atom_site_label_3
_geom_torsion_atom_site_label_4
_geom_torsion
_geom_torsion_site_symmetry_1
_geom_torsion_site_symmetry_2
_geom_torsion_site_symmetry_3
_geom_torsion_site_symmetry_4
_geom_torsion_publ_flag
B2 O2 B1 O3 174.41(15) 6_564 . . . ?
Rb O2 B1 O3 4.0(2) 2_564 . . . ?
B2 O2 B1 O1 -5.5(3) 6_564 . . . ?
Rb O2 B1 O1 -175.92(11) 2_564 . . . ?
B2 O2 B1 Na -101.6(6) 6_564 . . 13_666 ?
Rb O2 B1 Na 87.9(6) 2_564 . . 13_666 ?
B2 O3 B1 O2 18.6(3) 24_556 . . . ?
Na O3 B1 O2 165.51(15) 13_666 . . . ?
B2 O3 B1 O1 -161.54(15) 24_556 . . . ?
Na O3 B1 O1 -14.60(15) 13_666 . . . ?
B2 O3 B1 Na -146.94(19) 24_556 . . 13_666 ?
B2 O1 B1 O2 8.2(3) . . . . ?
Na O1 B1 O2 -166.11(15) 13_666 . . . ?
Rb O1 B1 O2 -173.15(15) . . . . ?
B2 O1 B1 O3 -171.73(13) . . . . ?
Na O1 B1 O3 14.00(14) 13_666 . . . ?
Rb O1 B1 O3 7.0(4) . . . . ?
B2 O1 B1 Na 174.27(16) . . . 13_666 ?
Rb O1 B1 Na -7.0(2) . . . 13_666 ?
B1 O1 B2 O2 -144.93(15) . . . 11_655 ?
Na O1 B2 O2 24.7(2) 13_666 . . 11_655 ?
Rb O1 B2 O2 35.62(10) . . . 11_655 ?
B1 O1 B2 O3 90.34(17) . . . 19_665 ?
Na O1 B2 O3 -99.99(18) 13_666 . . 19_665 ?
Rb O1 B2 O3 -89.11(10) . . . 19_665 ?
B1 O1 B2 O4 -26.6(2) . . . . ?
Na O1 B2 O4 143.03(14) 13_666 . . . ?
Rb O1 B2 O4 153.91(11) . . . . ?
B1 O1 B2 Rb 179.45(15) . . . . ?
Na O1 B2 Rb -10.88(16) 13_666 . . . ?
B2 O4 B2 O2 163.93(11) 6_564 . . 11_655 ?
B2 O4 B2 O2 -43.1(2) 11_655 . . 11_655 ?
B2 O4 B2 O3 -73.98(18) 6_564 . . 19_665 ?
B2 O4 B2 O3 78.98(17) 11_655 . . 19_665 ?
B2 O4 B2 O1 45.1(2) 6_564 . . . ?
B2 O4 B2 O1 -161.92(12) 11_655 . . . ?
B2 O4 B2 Rb 138.71(16) 6_564 . . . ?
B2 O4 B2 Rb -68.3(3) 11_655 . . . ?
O5A O5 O5A O5 -29(3) 22_765 . . 20_575 ?
O5A O5 O5A O5 120(3) 8_656 . . 20_575 ?
O5 O5 O5A O5 39(3) 22_765 . . 20_575 ?
O5A O5 O5A O5 -89(2) 22_765 . . 10_466 ?
O5A O5 O5A O5 60(4) 8_656 . . 10_466 ?
O5 O5 O5A O5 -22(4) 22_765 . . 10_466 ?
O5 O5 O5A O5 -60.5(17) 20_575 . . 10_466 ?
